data_2009773
loop_
_publ_author_name
'Adamson, A.J.'
'Archambeau, Y.'
'Banks, R.E.'
'Beagley, B.'
'Helliwell, M.'
'Pritchard, R.G.'
'Tipping, A.E.'

_publ_section_title
;
 <i>p</i>-Methyl-<i>N</i>-(pentafluorobenzylidene)aniline (1),
 1,2,3,4-tetrafluoro-7-methoxyacridine (2),
 1,2,3,4,7-pentafluoroacridine (3) and
 3-(<i>p</i>-methylanilino)-1,2,4-trifluoro-7-methylacridine (4): four
 molecules representing key stages in the one-pot synthesis of
 1,2,3,4-tetrafluoroacridines by treating pentafluorobenzaldehyde with
 <i>para</i>-substituted anilines
;
_journal_issue 6
_journal_name_full 'Acta Crystallographica Section C'
_journal_page_first 967
_journal_page_last 971
_journal_paper_doi 10.1107/S010827019400003X
_journal_volume 50
_journal_year 1994
_chemical_formula_structural 'C14 H7 F4 N1 O1'
_chemical_formula_sum 'C14 H7 F4 N O'
_chemical_formula_weight 281.21
_chemical_melting_point 484
_chemical_name_systematic
;
1,2,3,4-tetrafluoro-7-ethoxyacridine
;
_space_group_IT_number 2
_symmetry_cell_setting triclinic
_symmetry_space_group_name_Hall '-P 1'
_symmetry_space_group_name_H-M 'P -1'
_cell_angle_alpha 100.13(2)
_cell_angle_beta 94.28(5)
_cell_angle_gamma 86.69(4)
_cell_formula_units_Z 2.00
_cell_length_a 7.366(7)
_cell_length_b 12.411(2)
_cell_length_c 6.312(2)
_cell_measurement_reflns_used 18
_cell_measurement_temperature 295
_cell_measurement_theta_max 79.37
_cell_measurement_theta_min 76.90
_cell_volume 565.9(6)
_computing_cell_refinement 'MSC/AFC Diffractometer Control'
_computing_data_collection 'MSC/AFC Diffractometer Control'
_computing_data_reduction 'TEXSAN: PROCESS (MSC, 1985)'
_computing_molecular_graphics 'TEXSAN: PLUTO (Motherwell & Clegg, 1978)'
_computing_publication_material 'TEXSAN: FINISH (MSC, 1985)'
_computing_structure_refinement 'TEXSAN: LS (MSC, 1985)'
_computing_structure_solution 'TEXSAN: Mithril (Gilmore, 1984)'
_diffrn_ambient_temperature 22.0
_diffrn_measurement_device AFC5R
_diffrn_measurement_method \w/2\q
_diffrn_radiation_monochromator graphite
_diffrn_radiation_source 'Rigaku rotating-anode'
_diffrn_radiation_type CuK\a
_diffrn_radiation_wavelength 1.5418
_diffrn_reflns_av_R_equivalents 0.048
_diffrn_reflns_limit_h_max 8
_diffrn_reflns_limit_h_min -4
_diffrn_reflns_limit_k_max 13
_diffrn_reflns_limit_k_min -13
_diffrn_reflns_limit_l_max 7
_diffrn_reflns_limit_l_min -7
_diffrn_reflns_number 1827
_diffrn_reflns_theta_max 60.0603
_diffrn_reflns_theta_min 2.0
_diffrn_standards_decay_% 4.56
_diffrn_standards_interval_count 150
_diffrn_standards_number 3
_exptl_absorpt_coefficient_mu 1.2914
_exptl_absorpt_correction_T_max 1.00
_exptl_absorpt_correction_T_min 0.70
_exptl_absorpt_correction_type empirical
_exptl_crystal_colour yellow
_exptl_crystal_density_diffrn 1.650
_exptl_crystal_description plate
_exptl_crystal_F_000 284.00
_exptl_crystal_size_max 0.600
_exptl_crystal_size_mid 0.40
_exptl_crystal_size_min 0.030
_refine_diff_density_max -0.32995
_refine_diff_density_min 0.33788
_refine_ls_goodness_of_fit_obs 3.237
_refine_ls_hydrogen_treatment noref
_refine_ls_matrix_type full
_refine_ls_number_parameters 181
_refine_ls_number_reflns 1167
_refine_ls_number_restraints 0
_refine_ls_R_factor_obs 0.0779
_refine_ls_shift/esd_max 0.0001
_refine_ls_structure_factor_coef F
_refine_ls_weighting_scheme sigma
_refine_ls_wR_factor_obs 0.0883
_reflns_number_observed 1167
_reflns_number_total 1676
_reflns_observed_criterion I>3\s(I)
_cod_data_source_file ha1078.cif
_cod_data_source_block S125E
_cod_original_cell_volume 565.9(5)
_cod_original_sg_symbol_H-M 'P -1                   '
_cod_original_formula_sum 'C14 H7 F4 N1 O1'
_cod_database_code 2009773

loop_
_symmetry_equiv_pos_as_xyz
x,y,z
-x,-y,-z

loop_
_atom_site_aniso_label
_atom_site_aniso_U_11
_atom_site_aniso_U_22
_atom_site_aniso_U_33
_atom_site_aniso_U_12
_atom_site_aniso_U_13
_atom_site_aniso_U_23
F1 0.080(2) 0.077(2) 0.043(2) -0.009(2) -0.020(2) 0.015(2)
F2 0.100(3) 0.066(2) 0.077(2) 0.003(2) -0.011(2) 0.027(2)
F3 0.108(3) 0.058(2) 0.074(2) -0.002(2) -0.011(2) 0.005(2)
F4 0.088(2) 0.069(2) 0.045(2) -0.014(2) -0.019(2) -0.002(2)
O7 0.109(4) 0.057(3) 0.063(3) -0.012(2) -0.004(2) 0.011(2)
N10 0.054(3) 0.056(3) 0.037(2) -0.008(2) -0.008(2) 0.010(2)
C1 0.053(4) 0.061(4) 0.043(3) -0.005(3) -0.006(2) 0.009(3)
C2 0.063(4) 0.050(3) 0.058(4) 0.003(3) -0.001(3) 0.017(3)
C3 0.071(4) 0.051(4) 0.058(4) 0.001(3) 0.001(3) 0.004(3)
C4 0.058(4) 0.066(4) 0.036(3) -0.010(3) -0.007(2) -0.003(3)
C4A 0.045(3) 0.057(4) 0.038(3) -0.010(3) -0.002(2) 0.006(3)
C5 0.061(4) 0.060(4) 0.040(3) -0.007(3) -0.006(2) 0.016(3)
C6 0.065(4) 0.059(4) 0.052(3) -0.005(3) -0.003(3) 0.020(3)
C7 0.061(4) 0.050(3) 0.052(3) -0.010(3) 0.001(3) 0.008(3)
C8 0.055(4) 0.054(3) 0.046(3) -0.012(3) -0.005(3) 0.005(3)
C8A 0.047(3) 0.056(3) 0.035(3) -0.008(3) -0.004(2) 0.006(2)
C9 0.051(3) 0.058(3) 0.034(3) -0.006(3) -0.006(2) 0.005(3)
C9A 0.041(3) 0.056(3) 0.040(3) -0.007(2) -0.005(2) 0.010(2)
C10A 0.044(3) 0.057(3) 0.041(3) -0.010(3) -0.003(2) 0.011(3)
C71 0.109(6) 0.063(4) 0.068(4) -0.016(4) -0.003(4) -0.004(3)

loop_
_atom_site_label
_atom_site_fract_x
_atom_site_fract_y
_atom_site_fract_z
_atom_site_U_iso_or_equiv
F1 0.5355(4) 0.1683(3) 0.0975(4) 0.0673
F2 0.5470(5) 0.3790(3) 0.2984(5) 0.0804
F3 0.6969(5) 0.4292(3) 0.7037(5) 0.0817
F4 0.8312(4) 0.2716(3) 0.9212(5) 0.0696
O7 0.8400(6) -0.3828(3) 0.3828(6) 0.0763
N10 0.8233(6) 0.0552(3) 0.7362(6) 0.0493
C1 0.6116(7) 0.1935(4) 0.3017(8) 0.0527
C2 0.6140(8) 0.2971(5) 0.3975(9) 0.0566
C3 0.6929(8) 0.3235(5) 0.6122(9) 0.0607
C4 0.7574(7) 0.2430(5) 0.7171(8) 0.0551
C4A 0.7561(7) 0.1319(4) 0.6229(8) 0.0470
C5 0.8929(7) -0.1323(5) 0.7584(8) 0.0532
C6 0.8931(8) -0.2386(5) 0.6672(9) 0.0577
C7 0.8241(7) -0.2727(5) 0.4498(9) 0.0541
C8 0.7572(7) -0.1982(4) 0.3282(8) 0.0524
C8A 0.7512(7) -0.0846(4) 0.4199(8) 0.0462
C9 0.6814(7) -0.0033(4) 0.3060(7) 0.0482
C9A 0.6803(6) 0.1055(4) 0.4047(8) 0.0454
C10A 0.8216(7) -0.0490(4) 0.6407(8) 0.0472
C71 0.7795(10) -0.4243(5) 0.1630(10) 0.0819
H5 0.9541 -0.1102 0.9080 0.0937
H6 0.9546 -0.3070 0.7374 0.0629
H8 0.6964 -0.2252 0.1739 0.0601
H9 0.6208 -0.0253 0.1552 0.0690
H71A 0.8288 -0.4999 0.1611 0.1026
H71B 0.6389 -0.3961 0.1495 0.0996
H71C 0.8711 -0.3965 0.0634 0.0966

loop_
_atom_type_symbol
_atom_type_scat_dispersion_real
_atom_type_scat_dispersion_imag
_atom_type_scat_source
C 0.017 0.009 'International Tables'
H 0.000 0.000 'International Tables'
N 0.029 0.018 'International Tables'
F 0.069 0.053 'International Tables'
O 0.047 0.032 'International Tables'

loop_
_geom_angle_atom_site_label_1
_geom_angle_atom_site_label_2
_geom_angle_atom_site_label_3
_geom_angle
_geom_angle_publ_flag
C7 O7 C71 117.3(5) ?
C4A N10 C10A 118.3(4) yes
F1 C1 C2 119.4(5) ?
F1 C1 C9A 117.6(5) ?
C2 C1 C9A 123.0(5) ?
F2 C2 C1 122.2(5) ?
F2 C2 C3 118.4(5) ?
C1 C2 C3 119.4(5) ?
F3 C3 C2 118.2(5) ?
F3 C3 C4 122.1(5) ?
C2 C3 C4 119.7(5) ?
F4 C4 C3 117.9(5) ?
F4 C4 C4A 119.3(5) ?
C3 C4 C4A 122.8(5) ?
N10 C4A C4 120.0(5) ?
N10 C4A C9A 122.6(5) yes
C4 C4A C9A 117.4(5) ?
C6 C5 C10A 120.9(5) ?
C5 C6 C7 121.6(5) ?
O7 C7 C6 113.4(5) ?
O7 C7 C8 125.9(5) ?
C6 C7 C8 120.7(5) ?
C7 C8 C8A 119.6(5) ?
C8 C8A C9 122.9(5) ?
C8 C8A C10A 120.1(5) ?
C9 C8A C10A 117.0(5) yes
C8A C9 C9A 119.9(4) yes
C1 C9A C4A 117.6(5) ?
C1 C9A C9 123.8(5) ?
C4A C9A C9 118.5(5) yes
N10 C10A C5 119.3(5) ?
N10 C10A C8A 123.6(5) yes
C5 C10A C8A 117.1(5) ?
C6 C5 H5 119.63 ?
C10A C5 H5 119.26 ?
C5 C6 H6 126.44 ?
C7 C6 H6 111.73 ?
C7 C8 H8 119.43 ?
C8A C8 H8 120.57 ?
C8A C9 H9 119.33 ?
C9A C9 H9 120.48 ?
O7 C71 H71A 96.47 ?
O7 C71 H71B 104.53 ?
O7 C71 H71C 106.69 ?
H71A C71 H71B 128.03 ?
H71A C71 H71C 100.22 ?
H71B C71 H71C 117.55 ?

loop_
_geom_bond_atom_site_label_1
_geom_bond_atom_site_label_2
_geom_bond_site_symmetry_1
_geom_bond_site_symmetry_2
_geom_bond_distance
_geom_bond_publ_flag
F1 C1 . . 1.358(5) ?
F2 C2 . . 1.338(6) ?
F3 C3 . . 1.338(6) ?
F4 C4 . . 1.356(5) ?
O7 C7 . . 1.359(6) yes
O7 C71 . . 1.439(7) yes
N10 C4A . . 1.340(6) yes
N10 C10A . . 1.328(6) yes
C1 C2 . . 1.322(7) yes
C1 C9A . . 1.417(7) yes
C2 C3 . . 1.425(8) yes
C3 C4 . . 1.339(7) yes
C4 C4A . . 1.404(7) yes
C4A C9A . . 1.437(6) yes
C5 C6 . . 1.343(7) yes
C5 C10A . . 1.431(7) yes
C6 C7 . . 1.427(7) yes
C7 C8 . . 1.351(7) yes
C8 C8A . . 1.427(7) yes
C8A C9 . . 1.393(7) yes
C8A C10A . . 1.452(7) yes
C9 C9A . . 1.384(7) yes
C5 H5 . . 1.014 ?
C6 H6 . . 1.087 ?
C8 H8 . . 1.049 ?
C9 H9 . . 1.019 ?
C71 H71A . . 0.984 ?
C71 H71B . . 1.076 ?
C71 H71C . . 1.066 ?
